data_7710039
loop_
_publ_author_name
'Qu, Yun-Xia'
'Ruan, Ze-Yu'
'Lyu, Bang-Heng'
'Chen, Yan-Cong'
'Huang, Guo-Zhang'
'Liu, Jun-Liang'
'Tong, Ming-Liang'

_publ_section_title
;
 Opening Magnetic Hysteresis via Improving Planarity of Equatorial
 Coordination by Hydrogen Bonding
;
_journal_name_full 'Dalton Transactions'
_journal_paper_doi 10.1039/D2DT01107G
_journal_year 2022
_chemical_formula_moiety 'C28 H38 Dy O7 P2, 3(I), 2(C18 H15 O P), 0.5(C2 H6 O), 0.5(H2 O)'
_chemical_formula_sum 'C65 H72 Dy I3 O10 P4'
_chemical_formula_weight 1680.30
_space_group_crystal_system monoclinic
_space_group_IT_number 4
_space_group_name_Hall 'P 2yb'
_space_group_name_H-M_alt 'P 1 21 1'
_atom_sites_solution_hydrogens mixed
_atom_sites_solution_primary dual
_audit_creation_date 2021-07-12
_audit_creation_method
;
Olex2 1.3
(compiled 2020.11.12 svn.r5f609507 for OlexSys, GUI svn.r6272)
;
_audit_update_record
;
2021-07-12 deposited with the CCDC.	2022-04-13 downloaded from the CCDC.
;
_cell_angle_alpha 90
_cell_angle_beta 103.623(2)
_cell_angle_gamma 90
_cell_formula_units_Z 2
_cell_length_a 10.2644(5)
_cell_length_b 23.3768(11)
_cell_length_c 15.1012(7)
_cell_measurement_reflns_used 9715
_cell_measurement_temperature 120(2)
_cell_measurement_theta_max 27.476
_cell_measurement_theta_min 2.349
_cell_volume 3521.6(3)
_computing_cell_refinement 'SAINT v8.37A (Bruker, 2015)'
_computing_data_reduction 'SAINT v8.37A (Bruker, 2015)'
_computing_molecular_graphics 'Olex2 1.3 (Dolomanov et al., 2009)'
_computing_publication_material 'Olex2 1.3 (Dolomanov et al., 2009)'
_computing_structure_refinement 'SHELXL 2018/3 (Sheldrick, 2015)'
_computing_structure_solution 'SHELXT 2014/5 (Sheldrick, 2014)'
_diffrn_ambient_temperature 120.0
_diffrn_measured_fraction_theta_full 0.998
_diffrn_measured_fraction_theta_max 0.995
_diffrn_measurement_device_type 'Bruker D8 QUEST'
_diffrn_measurement_method '\f and \w scans'
_diffrn_radiation_type MoK\a
_diffrn_radiation_wavelength 0.71073
_diffrn_reflns_av_R_equivalents 0.0451
_diffrn_reflns_av_unetI/netI 0.0387
_diffrn_reflns_Laue_measured_fraction_full 0.998
_diffrn_reflns_Laue_measured_fraction_max 0.995
_diffrn_reflns_limit_h_max 13
_diffrn_reflns_limit_h_min -13
_diffrn_reflns_limit_k_max 30
_diffrn_reflns_limit_k_min -30
_diffrn_reflns_limit_l_max 19
_diffrn_reflns_limit_l_min -19
_diffrn_reflns_number 77697
_diffrn_reflns_point_group_measured_fraction_full 0.995
_diffrn_reflns_point_group_measured_fraction_max 0.990
_diffrn_reflns_theta_full 25.242
_diffrn_reflns_theta_max 27.538
_diffrn_reflns_theta_min 2.220
_diffrn_source_current 1.0
_diffrn_source_power 0.05
_diffrn_source_voltage 50.0
_diffrn_standards_number 0
_exptl_absorpt_coefficient_mu 2.519
_exptl_absorpt_correction_T_max 0.7456
_exptl_absorpt_correction_T_min 0.4770
_exptl_absorpt_correction_type multi-scan
_exptl_absorpt_process_details
;
SADABS-2014/5 (Bruker,2014/5) was used for absorption correction.
wR2(int) was 0.1433 before and 0.0790 after correction.
The Ratio of minimum to maximum transmission is 0.6398.
The \l/2 correction factor is Not present.
;
_exptl_crystal_colour colourless
_exptl_crystal_colour_primary colourless
_exptl_crystal_density_diffrn 1.585
_exptl_crystal_description BLOCK
_exptl_crystal_F_000 1654
_exptl_crystal_size_max 0.234
_exptl_crystal_size_mid 0.118
_exptl_crystal_size_min 0.085
_refine_diff_density_max 1.788
_refine_diff_density_min -0.886
_refine_diff_density_rms 0.093
_refine_ls_abs_structure_details
;
 Refined as an inversion twin.
;
_refine_ls_abs_structure_Flack 0.025(7)
_refine_ls_extinction_coef 0.00280(17)
_refine_ls_extinction_expression Fc^*^=kFc[1+0.001xFc^2^\l^3^/sin(2\q)]^-1/4^
_refine_ls_extinction_method 'SHELXL-2018/3 (Sheldrick 2018)'
_refine_ls_goodness_of_fit_ref 1.043
_refine_ls_hydrogen_treatment constr
_refine_ls_matrix_type full
_refine_ls_number_parameters 756
_refine_ls_number_reflns 16091
_refine_ls_number_restraints 27
_refine_ls_restrained_S_all 1.045
_refine_ls_R_factor_all 0.0257
_refine_ls_R_factor_gt 0.0242
_refine_ls_shift/su_max 0.001
_refine_ls_shift/su_mean 0.000
_refine_ls_structure_factor_coef Fsqd
_refine_ls_weighting_details 'w=1/[\s^2^(Fo^2^)+(0.0248P)^2^+2.6896P] where P=(Fo^2^+2Fc^2^)/3'
_refine_ls_weighting_scheme calc
_refine_ls_wR_factor_gt 0.0591
_refine_ls_wR_factor_ref 0.0596
_reflns_Friedel_coverage 0.941
_reflns_Friedel_fraction_full 0.991
_reflns_Friedel_fraction_max 0.984
_reflns_number_gt 15583
_reflns_number_total 16091
_reflns_threshold_expression 'I > 2\s(I)'
_cod_data_source_file d2dt01107g2.cif
_cod_data_source_block DyChain
_cod_database_code 7710039
_shelx_shelxl_version_number 2018/3
_shelx_space_group_comment
;
The symmetry employed for this shelxl refinement is uniquely defined
by the following loop, which should always be used as a source of
symmetry information in preference to the above space-group names.
They are only intended as comments.
;
_shelx_estimated_absorpt_t_max 0.814
_shelx_estimated_absorpt_t_min 0.590
_olex2_refinement_description
;
1. Twinned data refinement
 Scales: 0.975(7)
 0.025(7)
2. Fixed Uiso
 At 1.2 times of:
  All C(H) groups, All C(H,H) groups
 At 1.5 times of:
  All C(H,H,H) groups, All O(H) groups, All O(H,H) groups
3. Restrained distances
 C65-O10
 1.42 with sigma of 0.005
 C65-C66
 1.51 with sigma of 0.02
4. Uiso/Uaniso restraints and constraints
O10 \\sim C65 \\sim C66: within 1.7A with sigma of 0.01 and sigma for terminal
atoms of 0.02 within 1.7A
Uanis(O10) \\sim Ueq: with sigma of 0.01 and sigma for terminal atoms of 0.02
Uanis(C66) \\sim Ueq: with sigma of 0.002 and sigma for terminal atoms of 0.004
5. Others
 Sof(I3B)=1-FVAR(1)
 Sof(I3A)=FVAR(1)
 Fixed Sof: O10(0.5) H10A(0.5) C65(0.5) H65A(0.5) H65B(0.5) C66(0.5) H66A(0.5)
 H66B(0.5) H66C(0.5) O11(0.5) H11A(0.5) H11B(0.5)
6.a Riding coordinates:
 O1(H1A,H1B), O2(H2A,H2B), O3(H3A,H3B), O4(H4A,H4B), O10(H10A), O11(H11A,H11B)
6.b Rotating group:
 O5(H5A,H5B)
6.c Secondary CH2 refined with riding coordinates:
 C13(H13A,H13B), C14(H14A,H14B), C15(H15A,H15B), C16(H16A,H16B), C65(H65A,H65B)
6.d Aromatic/amide H refined with riding coordinates:
 C2(H2), C3(H3), C4(H4), C5(H5), C6(H6), C8(H8), C9(H9), C10(H10), C11(H11),
 C12(H12), C18(H18), C19(H19), C20(H20), C21(H21), C22(H22), C24(H24), C28(H28),
  C27(H27), C26(H26), C25(H25), C30(H30), C31(H31), C32(H32), C33(H33),
 C34(H34), C36(H36), C37(H37), C38(H38), C39(H39), C40(H40), C42(H42), C43(H43),
  C44(H44), C45(H45), C46(H46), C48(H48), C49(H49), C50(H50), C51(H51),
 C52(H52), C58(H58), C57(H57), C56(H56), C55(H55), C54(H54), C60(H60), C61(H61),
  C62(H62), C63(H63), C64(H64)
6.e Fitted hexagon refined as free rotating group:
 C24(C23,C28,C27,C26,C25), C53(C58,C57,C56,C55,C54)
6.f Idealised Me refined as rotating group:
 C66(H66A,H66B,H66C)
;
_olex2_submission_special_instructions 'No special instructions were received'

loop_
_space_group_symop_operation_xyz
'x, y, z'
'-x, y+1/2, -z'

loop_
_atom_site_label
_atom_site_type_symbol
_atom_site_fract_x
_atom_site_fract_y
_atom_site_fract_z
_atom_site_U_iso_or_equiv
_atom_site_adp_type
_atom_site_occupancy
_atom_site_site_symmetry_order
_atom_site_calc_flag
_atom_site_refinement_flags_posn
_atom_site_refinement_flags_adp
_atom_site_refinement_flags_occupancy
_atom_site_disorder_assembly
_atom_site_disorder_group
Dy1 Dy -0.03059(2) 0.48952(2) 0.16128(2) 0.01227(6) Uani 1 1 d . . . . .
P1 P 0.22545(11) 0.39365(5) 0.10778(9) 0.0168(2) Uani 1 1 d . . . . .
P6 P 0.71329(11) 0.59788(5) 0.18560(8) 0.0138(2) Uani 1 1 d . . . . .
O1 O 0.0420(4) 0.54488(16) 0.0532(2) 0.0229(8) Uani 1 1 d . . . . .
H1A H 0.047463 0.531419 -0.001276 0.034 Uiso 1 1 d R U . . .
H1B H 0.093463 0.576499 0.060984 0.034 Uiso 1 1 d R U . . .
O2 O 0.1398(3) 0.54963(15) 0.2439(2) 0.0200(7) Uani 1 1 d . . . . .
H2A H 0.190211 0.541615 0.297705 0.030 Uiso 1 1 d R U . . .
H2B H 0.161101 0.584845 0.235715 0.030 Uiso 1 1 d R U . . .
O3 O 0.0276(3) 0.45716(15) 0.3144(2) 0.0191(7) Uani 1 1 d . . . . .
H3A H 0.109893 0.456045 0.347345 0.029 Uiso 1 1 d R U . . .
H3B H -0.007227 0.424695 0.325815 0.029 Uiso 1 1 d R U . . .
O4 O -0.1771(4) 0.41319(16) 0.1783(2) 0.0221(8) Uani 1 1 d . . . . .
H4A H -0.175268 0.392647 0.227161 0.033 Uiso 1 1 d R U . . .
H4B H -0.244808 0.399457 0.137121 0.033 Uiso 1 1 d R U . . .
O5 O -0.1755(4) 0.47173(15) 0.0176(2) 0.0227(8) Uani 1 1 d . . . . .
H5A H -0.165124 0.488734 -0.032247 0.034 Uiso 1 1 d R U . . .
H5B H -0.236763 0.445443 -0.002417 0.034 Uiso 1 1 d R U . . .
O6 O 0.1099(3) 0.42362(15) 0.1349(2) 0.0196(7) Uani 1 1 d . . . . .
O7 O 0.8227(3) 0.55491(15) 0.1826(2) 0.0169(7) Uani 1 1 d . . . . .
C1 C 0.1634(5) 0.3455(2) 0.0152(4) 0.0193(10) Uani 1 1 d . . . . .
C2 C 0.0284(5) 0.3290(2) -0.0021(4) 0.0262(11) Uani 1 1 d . . . . .
H2 H -0.028223 0.343362 0.034199 0.031 Uiso 1 1 calc R U . . .
C3 C -0.0218(5) 0.2910(3) -0.0736(4) 0.0312(12) Uani 1 1 d . . . . .
H3 H -0.113121 0.279599 -0.085754 0.037 Uiso 1 1 calc R U . . .
C4 C 0.0592(6) 0.2700(2) -0.1263(4) 0.0294(12) Uani 1 1 d . . . . .
H4 H 0.024046 0.244176 -0.174564 0.035 Uiso 1 1 calc R U . . .
C5 C 0.1930(6) 0.2867(3) -0.1091(4) 0.0324(13) Uani 1 1 d . . . . .
H5 H 0.249129 0.272182 -0.145701 0.039 Uiso 1 1 calc R U . . .
C6 C 0.2447(5) 0.3243(3) -0.0387(4) 0.0286(11) Uani 1 1 d . . . . .
H6 H 0.336076 0.335541 -0.027264 0.034 Uiso 1 1 calc R U . . .
C7 C 0.3216(5) 0.3557(2) 0.2053(3) 0.0203(9) Uani 1 1 d . . . . .
C8 C 0.2635(5) 0.3444(2) 0.2781(4) 0.0277(11) Uani 1 1 d . . . . .
H8 H 0.172324 0.354170 0.273618 0.033 Uiso 1 1 calc R U . . .
C9 C 0.3375(6) 0.3191(3) 0.3568(4) 0.0369(13) Uani 1 1 d . . . . .
H9 H 0.298051 0.312581 0.406868 0.044 Uiso 1 1 calc R U . . .
C10 C 0.4700(7) 0.3033(3) 0.3624(5) 0.0402(15) Uani 1 1 d . . . . .
H10 H 0.521096 0.285709 0.416146 0.048 Uiso 1 1 calc R U . . .
C11 C 0.5275(6) 0.3133(3) 0.2885(5) 0.0370(14) Uani 1 1 d . . . . .
H11 H 0.617734 0.302404 0.292005 0.044 Uiso 1 1 calc R U . . .
C12 C 0.4532(5) 0.3392(2) 0.2105(4) 0.0264(11) Uani 1 1 d . . . . .
H12 H 0.492275 0.345668 0.160255 0.032 Uiso 1 1 calc R U . . .
C13 C 0.3374(5) 0.4432(2) 0.0741(3) 0.0196(10) Uani 1 1 d . . . . .
H13A H 0.413211 0.421873 0.059665 0.024 Uiso 1 1 calc R U . . .
H13B H 0.289678 0.463226 0.018044 0.024 Uiso 1 1 calc R U . . .
C14 C 0.3921(4) 0.4873(3) 0.1482(3) 0.0221(9) Uani 1 1 d . . . . .
H14A H 0.321906 0.516231 0.149081 0.027 Uiso 1 1 calc R U . . .
H14B H 0.413853 0.468029 0.208250 0.027 Uiso 1 1 calc R U . . .
C15 C 0.5165(5) 0.5172(2) 0.1335(4) 0.0235(11) Uani 1 1 d . . . . .
H15A H 0.496747 0.533797 0.071423 0.028 Uiso 1 1 calc R U . . .
H15B H 0.589041 0.488717 0.137638 0.028 Uiso 1 1 calc R U . . .
C16 C 0.5642(5) 0.5643(2) 0.2027(3) 0.0181(9) Uani 1 1 d . . . . .
H16A H 0.582189 0.547984 0.264881 0.022 Uiso 1 1 calc R U . . .
H16B H 0.492684 0.593399 0.197552 0.022 Uiso 1 1 calc R U . . .
C17 C 0.7717(5) 0.6479(2) 0.2765(3) 0.0171(9) Uani 1 1 d . . . . .
C18 C 0.6835(5) 0.6742(2) 0.3208(3) 0.0239(11) Uani 1 1 d . . . . .
H18 H 0.590398 0.665905 0.303315 0.029 Uiso 1 1 calc R U . . .
C19 C 0.7326(6) 0.7128(3) 0.3911(4) 0.0325(13) Uani 1 1 d . . . . .
H19 H 0.672826 0.730897 0.421793 0.039 Uiso 1 1 calc R U . . .
C20 C 0.8682(6) 0.7248(3) 0.4162(4) 0.0321(13) Uani 1 1 d . . . . .
H20 H 0.901914 0.750547 0.464854 0.039 Uiso 1 1 calc R U . . .
C21 C 0.9546(6) 0.6994(3) 0.3707(4) 0.0309(12) Uani 1 1 d . . . . .
H21 H 1.047340 0.708605 0.386684 0.037 Uiso 1 1 calc R U . . .
C22 C 0.9066(5) 0.6607(2) 0.3019(4) 0.0246(11) Uani 1 1 d . . . . .
H22 H 0.966897 0.642627 0.271646 0.030 Uiso 1 1 calc R U . . .
C24 C 0.5597(4) 0.67435(18) 0.0641(3) 0.0409(15) Uani 1 1 d G . . . .
H24 H 0.511328 0.680583 0.109698 0.049 Uiso 1 1 calc R U . . .
C23 C 0.6660(4) 0.63595(16) 0.0797(2) 0.0232(11) Uani 1 1 d G . . . .
C28 C 0.7367(4) 0.62682(18) 0.0129(3) 0.0403(15) Uani 1 1 d G . . . .
H28 H 0.809437 0.600576 0.023585 0.048 Uiso 1 1 calc R U . . .
C27 C 0.7011(6) 0.6561(2) -0.0693(2) 0.060(2) Uani 1 1 d G . . . .
H27 H 0.749445 0.649863 -0.114935 0.072 Uiso 1 1 calc R U . . .
C26 C 0.5947(6) 0.69450(19) -0.0849(2) 0.066(3) Uani 1 1 d G . . . .
H26 H 0.570394 0.714510 -0.141139 0.079 Uiso 1 1 calc R U . . .
C25 C 0.5240(5) 0.70363(18) -0.0182(3) 0.064(3) Uani 1 1 d G . . . .
H25 H 0.451334 0.729871 -0.028824 0.077 Uiso 1 1 calc R U . . .
I3B I 0.2771(2) 0.68312(11) 0.2395(6) 0.0242(8) Uani 0.460(15) 1 d . . P A 2
I1 I -0.06985(3) 0.32153(2) 0.36420(2) 0.02237(8) Uani 1 1 d . . . . .
I2 I -0.36447(3) 0.35180(2) -0.01993(3) 0.02943(9) Uani 1 1 d . . . . .
I3A I 0.28816(18) 0.68757(6) 0.2764(5) 0.0250(5) Uani 0.540(15) 1 d . . P A 1
P3 P -0.02458(14) 0.50998(6) -0.20205(8) 0.0221(3) Uani 1 1 d . . . . .
O9 O -0.0766(4) 0.5122(2) -0.1163(2) 0.0333(9) Uani 1 1 d . . . . .
C29 C -0.0840(6) 0.4484(2) -0.2704(4) 0.0272(11) Uani 1 1 d . . . . .
C30 C -0.1243(7) 0.4000(3) -0.2299(5) 0.0417(16) Uani 1 1 d . . . . .
H30 H -0.122356 0.400162 -0.166741 0.050 Uiso 1 1 calc R U . . .
C31 C -0.1668(7) 0.3521(3) -0.2815(5) 0.0499(19) Uani 1 1 d . . . . .
H31 H -0.197513 0.319673 -0.254320 0.060 Uiso 1 1 calc R U . . .
C32 C -0.1649(7) 0.3509(3) -0.3727(5) 0.0481(19) Uani 1 1 d . . . . .
H32 H -0.191086 0.317223 -0.407544 0.058 Uiso 1 1 calc R U . . .
C33 C -0.1247(7) 0.3991(3) -0.4137(4) 0.0406(15) Uani 1 1 d . . . . .
H33 H -0.124693 0.398417 -0.476620 0.049 Uiso 1 1 calc R U . . .
C34 C -0.0849(6) 0.4478(3) -0.3629(4) 0.0322(13) Uani 1 1 d . . . . .
H34 H -0.058292 0.480784 -0.390858 0.039 Uiso 1 1 calc R U . . .
C35 C -0.0768(5) 0.5728(2) -0.2697(3) 0.0219(10) Uani 1 1 d . . . . .
C36 C -0.2055(6) 0.5938(3) -0.2728(4) 0.0313(12) Uani 1 1 d . . . . .
H36 H -0.262657 0.573527 -0.242706 0.038 Uiso 1 1 calc R U . . .
C37 C -0.2506(7) 0.6439(3) -0.3194(4) 0.0390(14) Uani 1 1 d . . . . .
H37 H -0.338272 0.657772 -0.321761 0.047 Uiso 1 1 calc R U . . .
C38 C -0.1652(7) 0.6734(3) -0.3627(5) 0.0412(15) Uani 1 1 d . . . . .
H38 H -0.194065 0.708472 -0.392760 0.049 Uiso 1 1 calc R U . . .
C39 C -0.0393(7) 0.6525(3) -0.3624(5) 0.0388(15) Uani 1 1 d . . . . .
H39 H 0.016970 0.672518 -0.393587 0.047 Uiso 1 1 calc R U . . .
C40 C 0.0050(6) 0.6018(2) -0.3163(4) 0.0280(11) Uani 1 1 d . . . . .
H40 H 0.091061 0.587023 -0.316694 0.034 Uiso 1 1 calc R U . . .
C41 C 0.1563(6) 0.5083(2) -0.1751(3) 0.0263(11) Uani 1 1 d . . . . .
C42 C 0.2253(6) 0.5553(3) -0.1303(4) 0.0315(12) Uani 1 1 d . . . . .
H42 H 0.177356 0.587857 -0.117892 0.038 Uiso 1 1 calc R U . . .
C43 C 0.3639(6) 0.5544(3) -0.1040(4) 0.0361(14) Uani 1 1 d . . . . .
H43 H 0.410548 0.586681 -0.073884 0.043 Uiso 1 1 calc R U . . .
C44 C 0.4353(6) 0.5073(3) -0.1209(4) 0.0418(17) Uani 1 1 d . . . . .
H44 H 0.530386 0.506935 -0.102677 0.050 Uiso 1 1 calc R U . . .
C45 C 0.3660(7) 0.4602(3) -0.1650(4) 0.0397(15) Uani 1 1 d . . . . .
H45 H 0.414429 0.427569 -0.176714 0.048 Uiso 1 1 calc R U . . .
C46 C 0.2269(6) 0.4604(3) -0.1921(4) 0.0313(12) Uani 1 1 d . . . . .
H46 H 0.180401 0.428108 -0.222094 0.038 Uiso 1 1 calc R U . . .
P4 P 0.36958(12) 0.50507(5) 0.48638(8) 0.0203(3) Uani 1 1 d . . . . .
O8 O 0.2563(4) 0.50211(17) 0.4025(2) 0.0310(9) Uani 1 1 d . . . . .
C47 C 0.3691(5) 0.4437(2) 0.5579(4) 0.0242(11) Uani 1 1 d . . . . .
C48 C 0.4866(6) 0.4205(3) 0.6115(4) 0.0331(13) Uani 1 1 d . . . . .
H48 H 0.571023 0.436470 0.609583 0.040 Uiso 1 1 calc R U . . .
C49 C 0.4803(7) 0.3737(3) 0.6679(4) 0.0446(16) Uani 1 1 d . . . . .
H49 H 0.560123 0.358421 0.705606 0.054 Uiso 1 1 calc R U . . .
C50 C 0.3582(8) 0.3498(3) 0.6685(5) 0.0428(16) Uani 1 1 d . . . . .
H50 H 0.354591 0.317637 0.706292 0.051 Uiso 1 1 calc R U . . .
C51 C 0.2400(7) 0.3718(3) 0.6150(4) 0.0389(15) Uani 1 1 d . . . . .
H51 H 0.156105 0.355086 0.616168 0.047 Uiso 1 1 calc R U . . .
C52 C 0.2465(6) 0.4187(3) 0.5598(4) 0.0302(12) Uani 1 1 d . . . . .
H52 H 0.166206 0.433993 0.522762 0.036 Uiso 1 1 calc R U . . .
C53 C 0.3569(4) 0.56807(13) 0.5526(2) 0.0236(10) Uani 1 1 d G . . . .
C58 C 0.3030(5) 0.61720(16) 0.5062(2) 0.0486(18) Uani 1 1 d G . . . .
H58 H 0.273930 0.616793 0.441684 0.058 Uiso 1 1 calc R U . . .
C57 C 0.2917(5) 0.66692(14) 0.5544(3) 0.062(2) Uani 1 1 d G . . . .
H57 H 0.254921 0.700500 0.522678 0.075 Uiso 1 1 calc R U . . .
C56 C 0.3343(5) 0.66752(14) 0.6488(3) 0.0471(18) Uani 1 1 d G . . . .
H56 H 0.326606 0.701506 0.681687 0.056 Uiso 1 1 calc R U . . .
C55 C 0.3882(5) 0.61840(18) 0.6951(2) 0.0454(18) Uani 1 1 d G . . . .
H55 H 0.417300 0.618805 0.759703 0.055 Uiso 1 1 calc R U . . .
C54 C 0.3995(4) 0.56867(14) 0.6470(2) 0.0332(13) Uani 1 1 d G . . . .
H54 H 0.436310 0.535097 0.678711 0.040 Uiso 1 1 calc R U . . .
C59 C 0.5299(5) 0.5072(2) 0.4585(3) 0.0210(10) Uani 1 1 d . . . . .
C60 C 0.6199(5) 0.5523(2) 0.4827(3) 0.0236(10) Uani 1 1 d . . . . .
H60 H 0.596894 0.583751 0.515840 0.028 Uiso 1 1 calc R U . . .
C61 C 0.7420(6) 0.5519(3) 0.4593(4) 0.0299(12) Uani 1 1 d . . . . .
H61 H 0.802868 0.582707 0.476859 0.036 Uiso 1 1 calc R U . . .
C62 C 0.7755(6) 0.5065(3) 0.4103(4) 0.0348(14) Uani 1 1 d . . . . .
H62 H 0.859517 0.506373 0.394119 0.042 Uiso 1 1 calc R U . . .
C63 C 0.6879(6) 0.4613(3) 0.3847(4) 0.0357(14) Uani 1 1 d . . . . .
H63 H 0.711828 0.430362 0.350983 0.043 Uiso 1 1 calc R U . . .
C64 C 0.5644(6) 0.4611(2) 0.4083(4) 0.0288(11) Uani 1 1 d . . . . .
H64 H 0.503997 0.430135 0.390727 0.035 Uiso 1 1 calc R U . . .
O10 O 0.1355(14) 0.6456(4) 0.0108(7) 0.065(3) Uani 0.5 1 d D U P B 2
H10A H 0.170885 0.669043 0.051586 0.097 Uiso 0.5 1 d R U P B 2
C65 C 0.0543(15) 0.6761(5) -0.0653(9) 0.056(4) Uani 0.5 1 d D U P B 2
H65A H -0.013082 0.698598 -0.042783 0.067 Uiso 0.5 1 calc R U P B 2
H65B H 0.004909 0.647666 -0.109084 0.067 Uiso 0.5 1 calc R U P B 2
C66 C 0.1279(14) 0.7175(6) -0.1181(10) 0.045(3) Uani 0.5 1 d D U P B 2
H66A H 0.148181 0.697372 -0.170185 0.067 Uiso 0.5 1 calc R U P B 2
H66B H 0.211467 0.730717 -0.077480 0.067 Uiso 0.5 1 calc R U P B 2
H66C H 0.070214 0.750462 -0.139963 0.067 Uiso 0.5 1 calc R U P B 2
O11 O 0.2307(9) 0.6249(4) 0.0647(6) 0.0348(19) Uani 0.5 1 d . . P C 1
H11A H 0.236461 0.654329 0.103213 0.052 Uiso 0.5 1 d R U P C 1
H11B H 0.196411 0.597419 0.092103 0.052 Uiso 0.5 1 d R U P C 1

loop_
_atom_site_aniso_label
_atom_site_aniso_U_11
_atom_site_aniso_U_22
_atom_site_aniso_U_33
_atom_site_aniso_U_23
_atom_site_aniso_U_13
_atom_site_aniso_U_12
Dy1 0.01233(9) 0.01154(10) 0.01301(9) 0.00021(9) 0.00311(6) 0.00171(8)
P1 0.0120(5) 0.0135(6) 0.0255(6) -0.0036(5) 0.0055(4) 0.0001(4)
P6 0.0129(5) 0.0112(5) 0.0168(5) -0.0023(4) 0.0024(4) 0.0016(4)
O1 0.0263(18) 0.027(2) 0.0167(16) 0.0006(14) 0.0075(14) -0.0085(15)
O2 0.0206(17) 0.0158(17) 0.0218(17) 0.0020(14) 0.0014(13) -0.0027(13)
O3 0.0198(16) 0.0200(18) 0.0159(15) 0.0023(14) 0.0008(12) -0.0017(13)
O4 0.0204(17) 0.0226(19) 0.0209(18) 0.0067(15) 0.0003(14) -0.0073(14)
O5 0.0248(17) 0.028(2) 0.0141(15) 0.0034(13) 0.0013(13) -0.0076(14)
O6 0.0156(15) 0.0169(17) 0.0270(18) -0.0042(14) 0.0065(13) 0.0042(13)
O7 0.0161(16) 0.0143(17) 0.0213(17) 0.0002(14) 0.0061(13) 0.0042(13)
C1 0.015(2) 0.012(2) 0.029(3) -0.004(2) 0.0020(18) -0.0004(18)
C2 0.018(2) 0.024(3) 0.037(3) -0.005(2) 0.007(2) 0.001(2)
C3 0.019(2) 0.028(3) 0.044(3) -0.006(3) 0.003(2) -0.007(2)
C4 0.036(3) 0.023(3) 0.028(3) -0.005(2) 0.004(2) -0.001(2)
C5 0.030(3) 0.028(3) 0.041(3) -0.015(3) 0.011(2) 0.001(2)
C6 0.020(2) 0.032(3) 0.035(3) -0.013(3) 0.008(2) -0.002(2)
C7 0.022(2) 0.012(2) 0.026(2) -0.0032(19) 0.0045(19) -0.0008(18)
C8 0.025(3) 0.019(3) 0.040(3) 0.006(2) 0.010(2) 0.004(2)
C9 0.043(3) 0.033(3) 0.036(3) 0.008(3) 0.010(3) 0.002(3)
C10 0.044(4) 0.025(3) 0.043(4) 0.009(3) -0.008(3) 0.004(3)
C11 0.023(3) 0.025(3) 0.057(4) 0.004(3) -0.001(3) 0.004(2)
C12 0.020(2) 0.019(3) 0.040(3) -0.001(2) 0.006(2) 0.0017(18)
C13 0.017(2) 0.016(2) 0.026(2) -0.0030(19) 0.0062(19) -0.0038(18)
C14 0.020(2) 0.020(2) 0.027(2) -0.007(2) 0.0089(17) -0.004(2)
C15 0.020(2) 0.024(3) 0.026(3) -0.012(2) 0.005(2) -0.006(2)
C16 0.016(2) 0.017(2) 0.021(2) -0.0068(19) 0.0037(18) -0.0016(18)
C17 0.018(2) 0.013(2) 0.019(2) 0.0003(18) 0.0006(17) -0.0026(17)
C18 0.022(2) 0.023(3) 0.026(3) -0.008(2) 0.0037(19) -0.001(2)
C19 0.036(3) 0.026(3) 0.036(3) -0.013(2) 0.010(2) 0.002(2)
C20 0.039(3) 0.025(3) 0.026(3) -0.010(2) -0.005(2) -0.005(2)
C21 0.027(3) 0.029(3) 0.031(3) -0.006(2) -0.004(2) -0.011(2)
C22 0.020(2) 0.020(3) 0.033(3) -0.002(2) 0.002(2) 0.0008(19)
C24 0.049(4) 0.022(3) 0.041(3) -0.001(3) -0.012(3) 0.011(3)
C23 0.030(3) 0.014(2) 0.022(2) 0.0008(19) -0.002(2) 0.002(2)
C28 0.058(4) 0.037(4) 0.027(3) 0.004(3) 0.013(3) 0.011(3)
C27 0.111(7) 0.049(5) 0.026(3) 0.012(3) 0.025(4) 0.014(5)
C26 0.134(8) 0.020(3) 0.024(3) 0.008(3) -0.020(4) 0.004(4)
C25 0.089(6) 0.021(3) 0.054(5) 0.000(3) -0.040(4) 0.017(3)
I3B 0.0187(5) 0.0184(5) 0.035(2) 0.0051(8) 0.0062(7) 0.0021(3)
I1 0.02230(15) 0.02037(16) 0.02367(16) 0.00773(13) 0.00386(12) 0.00232(12)
I2 0.02002(16) 0.03014(19) 0.0380(2) -0.00565(15) 0.00662(14) -0.00438(14)
I3A 0.0221(4) 0.0211(4) 0.0309(16) -0.0008(6) 0.0048(6) 0.0003(3)
P3 0.0309(7) 0.0231(6) 0.0118(5) 0.0002(5) 0.0040(5) -0.0088(5)
O9 0.040(2) 0.046(2) 0.0147(16) 0.0000(16) 0.0078(15) -0.0138(19)
C29 0.031(3) 0.020(3) 0.025(3) 0.001(2) -0.004(2) -0.006(2)
C30 0.056(4) 0.027(3) 0.035(3) 0.009(3) -0.003(3) -0.011(3)
C31 0.052(4) 0.021(3) 0.061(5) 0.006(3) -0.016(3) -0.011(3)
C32 0.045(4) 0.025(3) 0.057(4) -0.013(3) -0.024(3) 0.008(3)
C33 0.051(4) 0.032(3) 0.029(3) -0.011(3) -0.010(3) 0.008(3)
C34 0.042(3) 0.029(3) 0.022(3) -0.003(2) 0.000(2) -0.001(2)
C35 0.031(3) 0.021(3) 0.016(2) -0.0050(19) 0.008(2) -0.007(2)
C36 0.038(3) 0.034(3) 0.025(3) -0.001(2) 0.014(2) -0.004(3)
C37 0.045(4) 0.035(3) 0.042(3) -0.001(3) 0.019(3) 0.008(3)
C38 0.051(4) 0.022(3) 0.052(4) 0.007(3) 0.016(3) 0.008(3)
C39 0.045(4) 0.029(3) 0.048(4) 0.012(3) 0.022(3) -0.003(3)
C40 0.035(3) 0.024(3) 0.027(3) 0.001(2) 0.012(2) -0.003(2)
C41 0.033(3) 0.032(3) 0.014(2) 0.002(2) 0.003(2) -0.007(2)
C42 0.038(3) 0.034(3) 0.023(3) -0.004(2) 0.008(2) -0.009(3)
C43 0.038(3) 0.044(4) 0.025(3) 0.000(3) 0.004(2) -0.012(3)
C44 0.034(3) 0.069(5) 0.020(3) 0.005(3) 0.002(2) -0.006(3)
C45 0.043(3) 0.050(4) 0.023(3) -0.002(3) 0.002(3) 0.010(3)
C46 0.039(3) 0.036(3) 0.016(2) -0.002(2) 0.000(2) -0.004(3)
P4 0.0203(6) 0.0201(7) 0.0178(5) -0.0002(5) -0.0014(4) -0.0035(4)
O8 0.0282(18) 0.032(2) 0.0245(18) 0.0031(16) -0.0094(14) -0.0093(16)
C47 0.030(3) 0.020(3) 0.022(2) -0.002(2) 0.005(2) -0.002(2)
C48 0.032(3) 0.036(3) 0.029(3) 0.005(2) 0.003(2) 0.001(2)
C49 0.049(4) 0.043(4) 0.038(4) 0.013(3) 0.004(3) 0.008(3)
C50 0.066(4) 0.026(3) 0.039(3) 0.010(3) 0.016(3) -0.005(3)
C51 0.053(4) 0.027(3) 0.039(3) -0.007(3) 0.014(3) -0.015(3)
C52 0.035(3) 0.026(3) 0.029(3) -0.003(2) 0.005(2) -0.011(2)
C53 0.017(2) 0.023(3) 0.030(3) -0.001(2) 0.0035(19) -0.0030(19)
C58 0.054(4) 0.030(4) 0.049(4) -0.005(3) -0.014(3) 0.007(3)
C57 0.059(5) 0.022(3) 0.088(6) -0.006(4) -0.017(4) 0.009(3)
C56 0.041(4) 0.035(4) 0.071(5) -0.023(3) 0.024(3) -0.009(3)
C55 0.064(5) 0.035(4) 0.046(4) -0.011(3) 0.032(4) -0.023(3)
C54 0.046(3) 0.027(3) 0.030(3) -0.003(2) 0.018(3) -0.010(3)
C59 0.023(2) 0.022(3) 0.015(2) 0.0035(18) -0.0024(18) -0.0012(18)
C60 0.028(3) 0.022(3) 0.020(2) -0.005(2) 0.004(2) -0.001(2)
C61 0.027(3) 0.036(3) 0.025(3) 0.003(2) 0.003(2) -0.002(2)
C62 0.029(3) 0.048(4) 0.029(3) 0.007(3) 0.010(2) 0.009(2)
C63 0.043(3) 0.036(3) 0.028(3) -0.002(3) 0.008(3) 0.012(3)
C64 0.035(3) 0.022(3) 0.027(3) -0.005(2) 0.003(2) 0.002(2)
O10 0.120(10) 0.032(6) 0.046(6) -0.009(5) 0.029(7) -0.024(6)
C65 0.070(9) 0.029(7) 0.062(8) -0.029(7) 0.004(7) 0.003(6)
C66 0.048(5) 0.035(5) 0.049(5) -0.026(4) 0.009(4) 0.003(4)
O11 0.044(5) 0.030(5) 0.034(4) -0.003(4) 0.017(4) -0.021(4)

loop_
_atom_type_symbol
_atom_type_description
_atom_type_scat_dispersion_real
_atom_type_scat_dispersion_imag
_atom_type_scat_source
C C 0.0033 0.0016 'International Tables Vol C Tables 4.2.6.8 and 6.1.1.4'
H H 0.0000 0.0000 'International Tables Vol C Tables 4.2.6.8 and 6.1.1.4'
Dy Dy -0.1892 4.4098 'International Tables Vol C Tables 4.2.6.8 and 6.1.1.4'
I I -0.4742 1.8119 'International Tables Vol C Tables 4.2.6.8 and 6.1.1.4'
O O 0.0106 0.0060 'International Tables Vol C Tables 4.2.6.8 and 6.1.1.4'
P P 0.1023 0.0942 'International Tables Vol C Tables 4.2.6.8 and 6.1.1.4'

loop_
_geom_angle_atom_site_label_1
_geom_angle_atom_site_label_2
_geom_angle_atom_site_label_3
_geom_angle
_geom_angle_site_symmetry_1
_geom_angle_site_symmetry_3
_geom_angle_publ_flag
O1 Dy1 O2 73.80(12) . . ?
O1 Dy1 O3 143.95(12) . . ?
O1 Dy1 O4 143.31(12) . . ?
O1 Dy1 O5 72.04(12) . . ?
O2 Dy1 O3 71.88(12) . . ?
O2 Dy1 O4 142.75(12) . . ?
O2 Dy1 O5 145.04(12) . . ?
O3 Dy1 O4 71.14(12) . . ?
O5 Dy1 O3 143.07(12) . . ?
O5 Dy1 O4 71.98(12) . . ?
O6 Dy1 O1 86.04(13) . . ?
O6 Dy1 O2 94.40(12) . . ?
O6 Dy1 O3 85.89(12) . . ?
O6 Dy1 O4 87.30(13) . . ?
O6 Dy1 O5 90.48(13) . . ?
O6 Dy1 O7 177.75(14) . 1_455 ?
O7 Dy1 O1 93.36(13) 1_455 . ?
O7 Dy1 O2 87.51(12) 1_455 . ?
O7 Dy1 O3 95.84(12) 1_455 . ?
O7 Dy1 O4 91.90(12) 1_455 . ?
O7 Dy1 O5 87.28(13) 1_455 . ?
O6 P1 C1 110.2(2) . . ?
O6 P1 C7 108.6(2) . . ?
O6 P1 C13 112.0(2) . . ?
C1 P1 C7 110.8(2) . . ?
C13 P1 C1 108.6(2) . . ?
C13 P1 C7 106.6(2) . . ?
O7 P6 C16 112.2(2) . . ?
O7 P6 C17 109.8(2) . . ?
O7 P6 C23 110.41(18) . . ?
C16 P6 C17 108.5(2) . . ?
C16 P6 C23 106.5(2) . . ?
C23 P6 C17 109.3(2) . . ?
Dy1 O1 H1A 123.1 . . ?
Dy1 O1 H1B 129.6 . . ?
H1A O1 H1B 104.3 . . ?
Dy1 O2 H2A 124.5 . . ?
Dy1 O2 H2B 132.0 . . ?
H2A O2 H2B 102.8 . . ?
Dy1 O3 H3A 123.6 . . ?
Dy1 O3 H3B 116.7 . . ?
H3A O3 H3B 104.3 . . ?
Dy1 O4 H4A 127.7 . . ?
Dy1 O4 H4B 127.7 . . ?
H4A O4 H4B 104.6 . . ?
Dy1 O5 H5A 122.0 . . ?
Dy1 O5 H5B 133.1 . . ?
H5A O5 H5B 104.0 . . ?
P1 O6 Dy1 163.2(2) . . ?
P6 O7 Dy1 173.1(2) . 1_655 ?
C2 C1 P1 118.2(4) . . ?
C6 C1 P1 122.0(4) . . ?
C6 C1 C2 119.8(5) . . ?
C1 C2 H2 120.4 . . ?
C3 C2 C1 119.1(5) . . ?
C3 C2 H2 120.4 . . ?
C2 C3 H3 119.6 . . ?
C4 C3 C2 120.8(5) . . ?
C4 C3 H3 119.6 . . ?
C3 C4 H4 120.1 . . ?
C3 C4 C5 119.9(5) . . ?
C5 C4 H4 120.1 . . ?
C4 C5 H5 119.9 . . ?
C6 C5 C4 120.2(5) . . ?
C6 C5 H5 119.9 . . ?
C1 C6 H6 119.9 . . ?
C5 C6 C1 120.2(5) . . ?
C5 C6 H6 119.9 . . ?
C8 C7 P1 119.0(4) . . ?
C12 C7 P1 121.4(4) . . ?
C12 C7 C8 119.6(5) . . ?
C7 C8 H8 119.7 . . ?
C9 C8 C7 120.6(5) . . ?
C9 C8 H8 119.7 . . ?
C8 C9 H9 120.1 . . ?
C8 C9 C10 119.7(6) . . ?
C10 C9 H9 120.1 . . ?
C9 C10 H10 120.1 . . ?
C9 C10 C11 119.8(6) . . ?
C11 C10 H10 120.1 . . ?
C10 C11 H11 120.0 . . ?
C12 C11 C10 120.1(5) . . ?
C12 C11 H11 120.0 . . ?
C7 C12 H12 119.9 . . ?
C11 C12 C7 120.2(5) . . ?
C11 C12 H12 119.9 . . ?
P1 C13 H13A 109.2 . . ?
P1 C13 H13B 109.2 . . ?
H13A C13 H13B 107.9 . . ?
C14 C13 P1 112.2(3) . . ?
C14 C13 H13A 109.2 . . ?
C14 C13 H13B 109.2 . . ?
C13 C14 H14A 109.1 . . ?
C13 C14 H14B 109.1 . . ?
H14A C14 H14B 107.9 . . ?
C15 C14 C13 112.3(4) . . ?
C15 C14 H14A 109.1 . . ?
C15 C14 H14B 109.1 . . ?
C14 C15 H15A 109.1 . . ?
C14 C15 H15B 109.1 . . ?
C14 C15 C16 112.3(4) . . ?
H15A C15 H15B 107.9 . . ?
C16 C15 H15A 109.1 . . ?
C16 C15 H15B 109.1 . . ?
P6 C16 H16A 109.3 . . ?
P6 C16 H16B 109.3 . . ?
C15 C16 P6 111.5(3) . . ?
C15 C16 H16A 109.3 . . ?
C15 C16 H16B 109.3 . . ?
H16A C16 H16B 108.0 . . ?
C18 C17 P6 121.2(4) . . ?
C22 C17 P6 119.0(4) . . ?
C22 C17 C18 119.8(5) . . ?
C17 C18 H18 120.2 . . ?
C17 C18 C19 119.6(5) . . ?
C19 C18 H18 120.2 . . ?
C18 C19 H19 120.0 . . ?
C20 C19 C18 119.9(5) . . ?
C20 C19 H19 120.0 . . ?
C19 C20 H20 120.0 . . ?
C21 C20 C19 120.1(5) . . ?
C21 C20 H20 120.0 . . ?
C20 C21 H21 120.0 . . ?
C20 C21 C22 120.1(5) . . ?
C22 C21 H21 120.0 . . ?
C17 C22 H22 119.7 . . ?
C21 C22 C17 120.5(5) . . ?
C21 C22 H22 119.7 . . ?
C23 C24 H24 120.0 . . ?
C23 C24 C25 120.0 . . ?
C25 C24 H24 120.0 . . ?
C24 C23 P6 120.5(2) . . ?
C24 C23 C28 120.0 . . ?
C28 C23 P6 119.5(2) . . ?
C23 C28 H28 120.0 . . ?
C23 C28 C27 120.0 . . ?
C27 C28 H28 120.0 . . ?
C28 C27 H27 120.0 . . ?
C28 C27 C26 120.0 . . ?
C26 C27 H27 120.0 . . ?
C27 C26 H26 120.0 . . ?
C25 C26 C27 120.0 . . ?
C25 C26 H26 120.0 . . ?
C24 C25 H25 120.0 . . ?
C26 C25 C24 120.0 . . ?
C26 C25 H25 120.0 . . ?
O9 P3 C29 112.3(3) . . ?
O9 P3 C35 109.9(3) . . ?
O9 P3 C41 111.0(2) . . ?
C29 P3 C35 108.3(2) . . ?
C29 P3 C41 107.7(3) . . ?
C35 P3 C41 107.4(2) . . ?
C30 C29 P3 119.7(5) . . ?
C30 C29 C34 119.8(5) . . ?
C34 C29 P3 120.4(4) . . ?
C29 C30 H30 120.0 . . ?
C31 C30 C29 120.0(7) . . ?
C31 C30 H30 120.0 . . ?
C30 C31 H31 119.9 . . ?
C30 C31 C32 120.2(7) . . ?
C32 C31 H31 119.9 . . ?
C31 C32 H32 119.9 . . ?
C31 C32 C33 120.1(6) . . ?
C33 C32 H32 119.9 . . ?
C32 C33 H33 120.0 . . ?
C34 C33 C32 120.0(6) . . ?
C34 C33 H33 120.0 . . ?
C29 C34 H34 120.1 . . ?
C33 C34 C29 119.8(6) . . ?
C33 C34 H34 120.1 . . ?
C36 C35 P3 117.3(4) . . ?
C40 C35 P3 123.4(4) . . ?
C40 C35 C36 119.3(5) . . ?
C35 C36 H36 119.6 . . ?
C37 C36 C35 120.8(5) . . ?
C37 C36 H36 119.6 . . ?
C36 C37 H37 120.5 . . ?
C36 C37 C38 119.0(6) . . ?
C38 C37 H37 120.5 . . ?
C37 C38 H38 119.5 . . ?
C39 C38 C37 121.0(6) . . ?
C39 C38 H38 119.5 . . ?
C38 C39 H39 120.1 . . ?
C38 C39 C40 119.8(6) . . ?
C40 C39 H39 120.1 . . ?
C35 C40 C39 120.1(6) . . ?
C35 C40 H40 120.0 . . ?
C39 C40 H40 120.0 . . ?
C42 C41 P3 118.1(5) . . ?
C46 C41 P3 122.0(4) . . ?
C46 C41 C42 119.8(5) . . ?
C41 C42 H42 120.0 . . ?
C43 C42 C41 120.0(6) . . ?
C43 C42 H42 120.0 . . ?
C42 C43 H43 119.6 . . ?
C44 C43 C42 120.8(6) . . ?
C44 C43 H43 119.6 . . ?
C43 C44 H44 120.4 . . ?
C43 C44 C45 119.1(6) . . ?
C45 C44 H44 120.4 . . ?
C44 C45 H45 119.6 . . ?
C46 C45 C44 120.8(6) . . ?
C46 C45 H45 119.6 . . ?
C41 C46 C45 119.5(6) . . ?
C41 C46 H46 120.2 . . ?
C45 C46 H46 120.2 . . ?
O8 P4 C47 111.0(2) . . ?
O8 P4 C53 111.2(2) . . ?
O8 P4 C59 111.9(2) . . ?
C47 P4 C53 108.0(2) . . ?
C59 P4 C47 107.2(2) . . ?
C59 P4 C53 107.3(2) . . ?
C48 C47 P4 122.3(4) . . ?
C52 C47 P4 118.5(4) . . ?
C52 C47 C48 119.2(5) . . ?
C47 C48 H48 120.0 . . ?
C47 C48 C49 120.0(6) . . ?
C49 C48 H48 120.0 . . ?
C48 C49 H49 120.2 . . ?
C50 C49 C48 119.7(6) . . ?
C50 C49 H49 120.2 . . ?
C49 C50 H50 119.4 . . ?
C49 C50 C51 121.3(6) . . ?
C51 C50 H50 119.4 . . ?
C50 C51 H51 120.6 . . ?
C52 C51 C50 118.9(6) . . ?
C52 C51 H51 120.6 . . ?
C47 C52 H52 119.5 . . ?
C51 C52 C47 121.0(6) . . ?
C51 C52 H52 119.5 . . ?
C58 C53 P4 117.9(2) . . ?
C58 C53 C54 120.0 . . ?
C54 C53 P4 122.1(2) . . ?
C53 C58 H58 120.0 . . ?
C57 C58 C53 120.0 . . ?
C57 C58 H58 120.0 . . ?
C58 C57 H57 120.0 . . ?
C56 C57 C58 120.0 . . ?
C56 C57 H57 120.0 . . ?
C57 C56 H56 120.0 . . ?
C57 C56 C55 120.0 . . ?
C55 C56 H56 120.0 . . ?
C56 C55 H55 120.0 . . ?
C56 C55 C54 120.0 . . ?
C54 C55 H55 120.0 . . ?
C53 C54 H54 120.0 . . ?
C55 C54 C53 120.0 . . ?
C55 C54 H54 120.0 . . ?
C60 C59 P4 123.3(4) . . ?
C60 C59 C64 119.0(5) . . ?
C64 C59 P4 117.7(4) . . ?
C59 C60 H60 119.5 . . ?
C61 C60 C59 120.9(5) . . ?
C61 C60 H60 119.5 . . ?
C60 C61 H61 120.1 . . ?
C60 C61 C62 119.9(6) . . ?
C62 C61 H61 120.1 . . ?
C61 C62 H62 119.7 . . ?
C63 C62 C61 120.6(5) . . ?
C63 C62 H62 119.7 . . ?
C62 C63 H63 120.0 . . ?
C62 C63 C64 120.1(6) . . ?
C64 C63 H63 120.0 . . ?
C59 C64 H64 120.2 . . ?
C63 C64 C59 119.6(5) . . ?
C63 C64 H64 120.2 . . ?
C65 O10 H10A 109.3 . . ?
O10 C65 H65A 108.0 . . ?
O10 C65 H65B 108.0 . . ?
O10 C65 C66 117.2(12) . . ?
H65A C65 H65B 107.2 . . ?
C66 C65 H65A 108.0 . . ?
C66 C65 H65B 108.0 . . ?
C65 C66 H66A 109.5 . . ?
C65 C66 H66B 109.5 . . ?
C65 C66 H66C 109.5 . . ?
H66A C66 H66B 109.5 . . ?
H66A C66 H66C 109.5 . . ?
H66B C66 H66C 109.5 . . ?
H11A O11 H11B 103.3 . . ?

loop_
_geom_bond_atom_site_label_1
_geom_bond_atom_site_label_2
_geom_bond_distance
_geom_bond_site_symmetry_2
_geom_bond_publ_flag
Dy1 O1 2.338(3) . ?
Dy1 O2 2.359(3) . ?
Dy1 O3 2.372(3) . ?
Dy1 O4 2.386(3) . ?
Dy1 O5 2.360(3) . ?
Dy1 O6 2.210(3) . ?
Dy1 O7 2.222(3) 1_455 ?
P1 O6 1.514(3) . ?
P1 C1 1.792(5) . ?
P1 C7 1.801(5) . ?
P1 C13 1.788(5) . ?
P6 O7 1.515(3) . ?
P6 C16 1.792(5) . ?
P6 C17 1.796(5) . ?
P6 C23 1.795(3) . ?
O1 H1A 0.8949 . ?
O1 H1B 0.8999 . ?
O2 H2A 0.8742 . ?
O2 H2B 0.8680 . ?
O3 H3A 0.8738 . ?
O3 H3B 0.8735 . ?
O4 H4A 0.8765 . ?
O4 H4B 0.8774 . ?
O5 H5A 0.8801 . ?
O5 H5B 0.8802 . ?
C1 C2 1.403(7) . ?
C1 C6 1.387(7) . ?
C2 H2 0.9500 . ?
C2 C3 1.399(8) . ?
C3 H3 0.9500 . ?
C3 C4 1.369(8) . ?
C4 H4 0.9500 . ?
C4 C5 1.392(8) . ?
C5 H5 0.9500 . ?
C5 C6 1.385(8) . ?
C6 H6 0.9500 . ?
C7 C8 1.394(7) . ?
C7 C12 1.390(7) . ?
C8 H8 0.9500 . ?
C8 C9 1.384(8) . ?
C9 H9 0.9500 . ?
C9 C10 1.393(9) . ?
C10 H10 0.9500 . ?
C10 C11 1.400(10) . ?
C11 H11 0.9500 . ?
C11 C12 1.383(8) . ?
C12 H12 0.9500 . ?
C13 H13A 0.9900 . ?
C13 H13B 0.9900 . ?
C13 C14 1.529(7) . ?
C14 H14A 0.9900 . ?
C14 H14B 0.9900 . ?
C14 C15 1.517(7) . ?
C15 H15A 0.9900 . ?
C15 H15B 0.9900 . ?
C15 C16 1.519(7) . ?
C16 H16A 0.9900 . ?
C16 H16B 0.9900 . ?
C17 C18 1.389(7) . ?
C17 C22 1.379(7) . ?
C18 H18 0.9500 . ?
C18 C19 1.394(7) . ?
C19 H19 0.9500 . ?
C19 C20 1.383(8) . ?
C20 H20 0.9500 . ?
C20 C21 1.378(9) . ?
C21 H21 0.9500 . ?
C21 C22 1.379(8) . ?
C22 H22 0.9500 . ?
C24 H24 0.9500 . ?
C24 C23 1.3900 . ?
C24 C25 1.3900 . ?
C23 C28 1.3900 . ?
C28 H28 0.9500 . ?
C28 C27 1.3900 . ?
C27 H27 0.9500 . ?
C27 C26 1.3900 . ?
C26 H26 0.9500 . ?
C26 C25 1.3900 . ?
C25 H25 0.9500 . ?
P3 O9 1.513(4) . ?
P3 C29 1.792(6) . ?
P3 C35 1.798(5) . ?
P3 C41 1.805(6) . ?
C29 C30 1.393(8) . ?
C29 C34 1.395(8) . ?
C30 H30 0.9500 . ?
C30 C31 1.376(10) . ?
C31 H31 0.9500 . ?
C31 C32 1.383(11) . ?
C32 H32 0.9500 . ?
C32 C33 1.394(11) . ?
C33 H33 0.9500 . ?
C33 C34 1.379(9) . ?
C34 H34 0.9500 . ?
C35 C36 1.399(8) . ?
C35 C40 1.391(7) . ?
C36 H36 0.9500 . ?
C36 C37 1.387(9) . ?
C37 H37 0.9500 . ?
C37 C38 1.393(9) . ?
C38 H38 0.9500 . ?
C38 C39 1.381(9) . ?
C39 H39 0.9500 . ?
C39 C40 1.395(9) . ?
C40 H40 0.9500 . ?
C41 C42 1.392(8) . ?
C41 C46 1.389(9) . ?
C42 H42 0.9500 . ?
C42 C43 1.384(9) . ?
C43 H43 0.9500 . ?
C43 C44 1.380(10) . ?
C44 H44 0.9500 . ?
C44 C45 1.391(10) . ?
C45 H45 0.9500 . ?
C45 C46 1.390(9) . ?
C46 H46 0.9500 . ?
P4 O8 1.506(4) . ?
P4 C47 1.797(6) . ?
P4 C53 1.802(3) . ?
P4 C59 1.793(5) . ?
C47 C48 1.395(8) . ?
C47 C52 1.393(8) . ?
C48 H48 0.9500 . ?
C48 C49 1.397(9) . ?
C49 H49 0.9500 . ?
C49 C50 1.374(10) . ?
C50 H50 0.9500 . ?
C50 C51 1.389(10) . ?
C51 H51 0.9500 . ?
C51 C52 1.388(9) . ?
C52 H52 0.9500 . ?
C53 C58 1.3900 . ?
C53 C54 1.3900 . ?
C58 H58 0.9500 . ?
C58 C57 1.3900 . ?
C57 H57 0.9500 . ?
C57 C56 1.3900 . ?
C56 H56 0.9500 . ?
C56 C55 1.3900 . ?
C55 H55 0.9500 . ?
C55 C54 1.3900 . ?
C54 H54 0.9500 . ?
C59 C60 1.392(7) . ?
C59 C64 1.410(8) . ?
C60 H60 0.9500 . ?
C60 C61 1.380(8) . ?
C61 H61 0.9500 . ?
C61 C62 1.382(9) . ?
C62 H62 0.9500 . ?
C62 C63 1.382(9) . ?
C63 H63 0.9500 . ?
C63 C64 1.396(9) . ?
C64 H64 0.9500 . ?
O10 H10A 0.8401 . ?
O10 C65 1.440(7) . ?
C65 H65A 0.9900 . ?
C65 H65B 0.9900 . ?
C65 C66 1.557(18) . ?
C66 H66A 0.9800 . ?
C66 H66B 0.9800 . ?
C66 H66C 0.9800 . ?
O11 H11A 0.8924 . ?
O11 H11B 0.8814 . ?

loop_
_geom_torsion_atom_site_label_1
_geom_torsion_atom_site_label_2
_geom_torsion_atom_site_label_3
_geom_torsion_atom_site_label_4
_geom_torsion
_geom_torsion_site_symmetry_1
_geom_torsion_site_symmetry_2
_geom_torsion_site_symmetry_3
_geom_torsion_site_symmetry_4
_geom_torsion_publ_flag
P1 C1 C2 C3 -179.5(4) . . . . ?
P1 C1 C6 C5 179.4(5) . . . . ?
P1 C7 C8 C9 -175.3(5) . . . . ?
P1 C7 C12 C11 175.9(4) . . . . ?
P1 C13 C14 C15 162.3(4) . . . . ?
P6 C17 C18 C19 180.0(4) . . . . ?
P6 C17 C22 C21 179.2(4) . . . . ?
P6 C23 C28 C27 -179.9(3) . . . . ?
O6 P1 C1 C2 -17.9(5) . . . . ?
O6 P1 C1 C6 162.4(5) . . . . ?
O6 P1 C7 C8 18.1(5) . . . . ?
O6 P1 C7 C12 -160.0(4) . . . . ?
O6 P1 C13 C14 56.3(4) . . . . ?
O7 P6 C16 C15 -53.0(4) . . . . ?
O7 P6 C17 C18 -151.0(4) . . . . ?
O7 P6 C17 C22 29.6(5) . . . . ?
O7 P6 C23 C24 174.8(3) . . . . ?
O7 P6 C23 C28 -5.3(3) . . . . ?
C1 P1 O6 Dy1 -116.7(8) . . . . ?
C1 P1 C7 C8 -103.1(4) . . . . ?
C1 P1 C7 C12 78.9(5) . . . . ?
C1 P1 C13 C14 178.2(4) . . . . ?
C1 C2 C3 C4 0.0(9) . . . . ?
C2 C1 C6 C5 -0.3(9) . . . . ?
C2 C3 C4 C5 -0.2(9) . . . . ?
C3 C4 C5 C6 0.1(9) . . . . ?
C4 C5 C6 C1 0.1(10) . . . . ?
C6 C1 C2 C3 0.3(8) . . . . ?
C7 P1 O6 Dy1 121.8(8) . . . . ?
C7 P1 C1 C2 102.4(5) . . . . ?
C7 P1 C1 C6 -77.3(5) . . . . ?
C7 P1 C13 C14 -62.4(4) . . . . ?
C7 C8 C9 C10 -1.9(10) . . . . ?
C8 C7 C12 C11 -2.1(8) . . . . ?
C8 C9 C10 C11 0.3(10) . . . . ?
C9 C10 C11 C12 0.3(10) . . . . ?
C10 C11 C12 C7 0.6(9) . . . . ?
C12 C7 C8 C9 2.8(8) . . . . ?
C13 P1 O6 Dy1 4.3(9) . . . . ?
C13 P1 C1 C2 -140.8(4) . . . . ?
C13 P1 C1 C6 39.4(5) . . . . ?
C13 P1 C7 C8 138.9(4) . . . . ?
C13 P1 C7 C12 -39.1(5) . . . . ?
C13 C14 C15 C16 175.4(4) . . . . ?
C14 C15 C16 P6 178.7(4) . . . . ?
C16 P6 C17 C18 -28.0(5) . . . . ?
C16 P6 C17 C22 152.6(4) . . . . ?
C16 P6 C23 C24 52.7(3) . . . . ?
C16 P6 C23 C28 -127.4(3) . . . . ?
C17 P6 C16 C15 -174.4(4) . . . . ?
C17 P6 C23 C24 -64.4(3) . . . . ?
C17 P6 C23 C28 115.5(3) . . . . ?
C17 C18 C19 C20 0.1(9) . . . . ?
C18 C17 C22 C21 -0.1(8) . . . . ?
C18 C19 C20 C21 1.2(9) . . . . ?
C19 C20 C21 C22 -2.0(9) . . . . ?
C20 C21 C22 C17 1.5(9) . . . . ?
C22 C17 C18 C19 -0.6(8) . . . . ?
C24 C23 C28 C27 0.0 . . . . ?
C23 P6 C16 C15 68.0(4) . . . . ?
C23 P6 C17 C18 87.8(4) . . . . ?
C23 P6 C17 C22 -91.6(4) . . . . ?
C23 C24 C25 C26 0.0 . . . . ?
C23 C28 C27 C26 0.0 . . . . ?
C28 C27 C26 C25 0.0 . . . . ?
C27 C26 C25 C24 0.0 . . . . ?
C25 C24 C23 P6 179.9(3) . . . . ?
C25 C24 C23 C28 0.0 . . . . ?
P3 C29 C30 C31 -178.4(6) . . . . ?
P3 C29 C34 C33 176.8(5) . . . . ?
P3 C35 C36 C37 176.4(5) . . . . ?
P3 C35 C40 C39 -175.7(5) . . . . ?
P3 C41 C42 C43 176.5(4) . . . . ?
P3 C41 C46 C45 -176.1(4) . . . . ?
O9 P3 C29 C30 -23.7(6) . . . . ?
O9 P3 C29 C34 159.0(5) . . . . ?
O9 P3 C35 C36 -37.9(5) . . . . ?
O9 P3 C35 C40 140.4(4) . . . . ?
O9 P3 C41 C42 -63.3(5) . . . . ?
O9 P3 C41 C46 112.3(5) . . . . ?
C29 P3 C35 C36 85.1(5) . . . . ?
C29 P3 C35 C40 -96.6(5) . . . . ?
C29 P3 C41 C42 173.3(4) . . . . ?
C29 P3 C41 C46 -11.1(5) . . . . ?
C29 C30 C31 C32 2.5(11) . . . . ?
C30 C29 C34 C33 -0.5(9) . . . . ?
C30 C31 C32 C33 -2.4(11) . . . . ?
C31 C32 C33 C34 0.9(10) . . . . ?
C32 C33 C34 C29 0.6(10) . . . . ?
C34 C29 C30 C31 -1.0(10) . . . . ?
C35 P3 C29 C30 -145.2(5) . . . . ?
C35 P3 C29 C34 37.4(5) . . . . ?
C35 P3 C41 C42 56.9(5) . . . . ?
C35 P3 C41 C46 -127.5(4) . . . . ?
C35 C36 C37 C38 -0.5(9) . . . . ?
C36 C35 C40 C39 2.6(8) . . . . ?
C36 C37 C38 C39 2.4(10) . . . . ?
C37 C38 C39 C40 -1.7(11) . . . . ?
C38 C39 C40 C35 -0.8(10) . . . . ?
C40 C35 C36 C37 -1.9(8) . . . . ?
C41 P3 C29 C30 98.9(5) . . . . ?
C41 P3 C29 C34 -78.5(5) . . . . ?
C41 P3 C35 C36 -158.8(4) . . . . ?
C41 P3 C35 C40 19.5(5) . . . . ?
C41 C42 C43 C44 -0.5(9) . . . . ?
C42 C41 C46 C45 -0.6(8) . . . . ?
C42 C43 C44 C45 0.0(9) . . . . ?
C43 C44 C45 C46 0.2(9) . . . . ?
C44 C45 C46 C41 0.1(9) . . . . ?
C46 C41 C42 C43 0.8(8) . . . . ?
P4 C47 C48 C49 178.1(5) . . . . ?
P4 C47 C52 C51 -178.9(5) . . . . ?
P4 C53 C58 C57 -179.7(3) . . . . ?
P4 C53 C54 C55 179.7(3) . . . . ?
P4 C59 C60 C61 -179.8(4) . . . . ?
P4 C59 C64 C63 179.6(4) . . . . ?
O8 P4 C47 C48 148.1(5) . . . . ?
O8 P4 C47 C52 -32.2(5) . . . . ?
O8 P4 C53 C58 -32.8(3) . . . . ?
O8 P4 C53 C54 147.4(3) . . . . ?
O8 P4 C59 C60 119.7(4) . . . . ?
O8 P4 C59 C64 -59.3(5) . . . . ?
C47 P4 C53 C58 -154.9(3) . . . . ?
C47 P4 C53 C54 25.4(3) . . . . ?
C47 P4 C59 C60 -118.4(4) . . . . ?
C47 P4 C59 C64 62.6(4) . . . . ?
C47 C48 C49 C50 1.6(10) . . . . ?
C48 C47 C52 C51 0.9(9) . . . . ?
C48 C49 C50 C51 -1.0(11) . . . . ?
C49 C50 C51 C52 0.3(10) . . . . ?
C50 C51 C52 C47 -0.2(9) . . . . ?
C52 C47 C48 C49 -1.6(9) . . . . ?
C53 P4 C47 C48 -89.8(5) . . . . ?
C53 P4 C47 C52 90.0(5) . . . . ?
C53 P4 C59 C60 -2.6(5) . . . . ?
C53 P4 C59 C64 178.4(4) . . . . ?
C53 C58 C57 C56 0.0 . . . . ?
C58 C53 C54 C55 0.0 . . . . ?
C58 C57 C56 C55 0.0 . . . . ?
C57 C56 C55 C54 0.0 . . . . ?
C56 C55 C54 C53 0.0 . . . . ?
C54 C53 C58 C57 0.0 . . . . ?
C59 P4 C47 C48 25.6(5) . . . . ?
C59 P4 C47 C52 -154.7(4) . . . . ?
C59 P4 C53 C58 89.8(3) . . . . ?
C59 P4 C53 C54 -89.9(3) . . . . ?
C59 C60 C61 C62 0.7(8) . . . . ?
C60 C59 C64 C63 0.5(8) . . . . ?
C60 C61 C62 C63 -0.2(9) . . . . ?
C61 C62 C63 C64 -0.1(9) . . . . ?
C62 C63 C64 C59 -0.1(9) . . . . ?
C64 C59 C60 C61 -0.8(8) . . . . ?

loop_
_twin_individual_id
_twin_individual_mass_fraction_refined
1 0.975(7)
2 0.025(7)
